data_4343357
loop_
_publ_author_name
'Kobialka, Stefanie'
'M\"uller-Tautges, Christina'
'Schmidt, Melanie T. S.'
'Schnakenburg, Gregor'
'Holl\'oczki, Oldamur'
'Kirchner, Barbara'
'Engeser, Marianne'

_publ_section_title
;
 Stretch Out or Fold Back? Conformations of Dinuclear Gold(I)
 N-Heterocyclic Carbene Macrocycles.
;
_journal_issue 13
_journal_name_full 'Inorganic chemistry'
_journal_page_first 6100
_journal_page_last 6111
_journal_paper_doi 10.1021/ic502751s
_journal_volume 54
_journal_year 2015
_chemical_formula_moiety 'C28 H44 Au2 N8, 2(F6 P)'
_chemical_formula_sum 'C28 H44 Au2 F12 N8 P2'
_chemical_formula_weight 1176.58
_chemical_name_systematic
; 
 ? 
;
_space_group_IT_number 2
_symmetry_cell_setting triclinic
_symmetry_space_group_name_Hall '-P 1'
_symmetry_space_group_name_H-M 'P -1'
_atom_sites_solution_hydrogens geom
_atom_sites_solution_primary direct
_atom_sites_solution_secondary difmap
_audit_creation_method SHELXL-97
_cell_angle_alpha 65.56(5)
_cell_angle_beta 85.99(5)
_cell_angle_gamma 68.14(5)
_cell_formula_units_Z 1
_cell_length_a 9.946(5)
_cell_length_b 10.113(8)
_cell_length_c 11.269(9)
_cell_measurement_reflns_used 92
_cell_measurement_temperature 123(2)
_cell_measurement_theta_max 28.55
_cell_measurement_theta_min 4.43
_cell_volume 953.0(13)
_computing_cell_refinement 'STOE X-AREA, STOE&CIE, 2011'
_computing_data_collection 'STOE X-AREA, STOE&CIE, 2011'
_computing_data_reduction 'STOE X-RED, STOE&CIE, 2011'
_computing_molecular_graphics 'DIAMOND (Brandenburg, 1999)'
_computing_publication_material 'SHELXL97 (Sheldrick, 1997)'
_computing_structure_refinement 'SHELXL-97 (Sheldrick, 1997)'
_computing_structure_solution 'SHELXS-97 (Sheldrick, 1990)'
_diffrn_ambient_temperature 123(2)
_diffrn_detector 'image plate (34 cm diameter)'
_diffrn_detector_area_resol_mean 6.67
_diffrn_detector_type STOE
_diffrn_measured_fraction_theta_full 0.987
_diffrn_measured_fraction_theta_max 0.987
_diffrn_measurement_details ' 217 frames, detector distance = 100 mm'
_diffrn_measurement_device '2-circle goniometer'
_diffrn_measurement_device_type 'STOE IPDS 2T'
_diffrn_measurement_method 'rotation method'
_diffrn_radiation_collimation '0.5 mm diameter, monocapillary'
_diffrn_radiation_monochromator 'plane graphite'
_diffrn_radiation_polarisn_norm 0
_diffrn_radiation_type 'Mo K\a'
_diffrn_radiation_wavelength 0.71073
_diffrn_reflns_av_R_equivalents 0.0697
_diffrn_reflns_av_sigmaI/netI 0.0540
_diffrn_reflns_limit_h_max 13
_diffrn_reflns_limit_h_min -12
_diffrn_reflns_limit_k_max 13
_diffrn_reflns_limit_k_min -11
_diffrn_reflns_limit_l_max 14
_diffrn_reflns_limit_l_min -14
_diffrn_reflns_number 9602
_diffrn_reflns_theta_full 27.99
_diffrn_reflns_theta_max 27.99
_diffrn_reflns_theta_min 3.13
_diffrn_source 'sealed X-ray tube, 12 x 0.4 mm long-fine focus'
_diffrn_source_current 40
_diffrn_source_power 2.00
_diffrn_source_voltage 50
_exptl_absorpt_coefficient_mu 7.864
_exptl_absorpt_correction_T_max 0.5379
_exptl_absorpt_correction_T_min 0.3850
_exptl_absorpt_correction_type integration
_exptl_absorpt_process_details 'XRed, STOE & CIE, 2011'
_exptl_crystal_colour colourless
_exptl_crystal_density_diffrn 2.050
_exptl_crystal_density_method 'not measured'
_exptl_crystal_description block
_exptl_crystal_F_000 564
_exptl_crystal_size_max 0.15
_exptl_crystal_size_mid 0.12
_exptl_crystal_size_min 0.09
_refine_diff_density_max 2.080
_refine_diff_density_min -4.610
_refine_diff_density_rms 0.265
_refine_ls_extinction_method none
_refine_ls_goodness_of_fit_ref 1.029
_refine_ls_hydrogen_treatment constr
_refine_ls_matrix_type full
_refine_ls_number_parameters 237
_refine_ls_number_reflns 4546
_refine_ls_number_restraints 7
_refine_ls_restrained_S_all 1.030
_refine_ls_R_factor_all 0.0536
_refine_ls_R_factor_gt 0.0492
_refine_ls_shift/su_max 0.010
_refine_ls_shift/su_mean 0.000
_refine_ls_structure_factor_coef Fsqd
_refine_ls_weighting_details 'calc w=1/[\s^2^(Fo^2^)+(0.0991P)^2^+0.0000P] where P=(Fo^2^+2Fc^2^)/3'
_refine_ls_weighting_scheme calc
_refine_ls_wR_factor_gt 0.1282
_refine_ls_wR_factor_ref 0.1307
_reflns_number_gt 4098
_reflns_number_total 4546
_reflns_threshold_expression >2sigma(I)
_cod_data_source_file ic502751s_si_002.cif
_cod_data_source_block 16
_cod_depositor_comments
;
The following automatic conversions were performed:

'_exptl_absorpt_correction_type' value 'Integration' changed to
'integration' according to
/usr/data/users/saulius/crontab/automatic-downloads/rss-feeds/ACS/lib/dictionaries/cif_core.dic
dictionary named 'cif_core.dic' version 2.4.2 from 2011-04-26.

Automatic conversion script
Id: cif_fix_values 3271 2015-04-21 07:52:19Z andrius 

 Adding full bibliography for 4343349--4343359.cif.
;
_cod_original_cell_volume 953.0(12)
_cod_database_code 4343357

loop_
_symmetry_equiv_pos_as_xyz
'x, y, z'
'-x, -y, -z'

loop_
_atom_site_label
_atom_site_type_symbol
_atom_site_fract_x
_atom_site_fract_y
_atom_site_fract_z
_atom_site_U_iso_or_equiv
_atom_site_adp_type
_atom_site_occupancy
_atom_site_symmetry_multiplicity
_atom_site_calc_flag
_atom_site_refinement_flags
C2 C -0.0789(8) 0.8007(8) 0.3134(7) 0.0308(12) Uani 1 1 d U
C4 C -0.1915(9) 0.9005(9) 0.1154(8) 0.0368(15) Uani 1 1 d .
H4A H -0.2144 0.9136 0.0297 0.044 Uiso 1 1 calc R
C5 C -0.2659(9) 0.9958(10) 0.1737(8) 0.0364(15) Uani 1 1 d .
H5A H -0.3515 1.0879 0.1375 0.044 Uiso 1 1 calc R
C6 C -0.2319(9) 1.0035(9) 0.3913(7) 0.0333(14) Uani 1 1 d .
H6A H -0.1993 0.9201 0.4813 0.040 Uiso 1 1 calc R
H6B H -0.3391 1.0558 0.3841 0.040 Uiso 1 1 calc R
C7 C -0.1627(9) 1.1236(8) 0.3670(7) 0.0327(14) Uani 1 1 d .
H7A H -0.1958 1.1714 0.4300 0.039 Uiso 1 1 calc R
H7B H -0.0557 1.0679 0.3848 0.039 Uiso 1 1 calc R
C8 C -0.1980(9) 1.2544(9) 0.2286(7) 0.0338(14) Uani 1 1 d .
H8A H -0.1533 1.2084 0.1663 0.041 Uiso 1 1 calc R
H8B H -0.3048 1.3013 0.2062 0.041 Uiso 1 1 calc R
C9 C 0.0349(9) 0.6532(9) 0.1777(8) 0.0368(15) Uani 1 1 d .
H9A H -0.0057 0.6401 0.1074 0.044 Uiso 1 1 calc R
H9B H 0.0614 0.5534 0.2575 0.044 Uiso 1 1 calc R
C10 C 0.1696(10) 0.6901(11) 0.1363(9) 0.048(2) Uani 1 1 d .
H10C H 0.2350 0.6139 0.1050 0.058 Uiso 1 1 calc R
H10B H 0.2196 0.6843 0.2112 0.058 Uiso 1 1 calc R
H10A H 0.1413 0.7960 0.0657 0.058 Uiso 1 1 calc R
C12 C 0.2268(8) 0.4933(8) 0.6300(7) 0.0302(13) Uani 1 1 d .
C14 C 0.4269(9) 0.2928(9) 0.7459(8) 0.0359(15) Uani 1 1 d .
H14A H 0.5135 0.2012 0.7703 0.043 Uiso 1 1 calc R
C15 C 0.3684(9) 0.3762(9) 0.8168(8) 0.0377(15) Uani 1 1 d .
H15A H 0.4057 0.3547 0.9009 0.045 Uiso 1 1 calc R
C16 C 0.1447(8) 0.6163(9) 0.7885(7) 0.0325(14) Uani 1 1 d .
H16A H 0.1333 0.5621 0.8822 0.039 Uiso 1 1 calc R
H16B H 0.0477 0.6645 0.7389 0.039 Uiso 1 1 calc R
C17 C 0.3609(9) 0.3140(9) 0.5237(7) 0.0343(14) Uani 1 1 d .
H17A H 0.2665 0.3530 0.4726 0.041 Uiso 1 1 calc R
H17B H 0.4000 0.1979 0.5616 0.041 Uiso 1 1 calc R
C18 C 0.4651(12) 0.3725(13) 0.4335(10) 0.054(2) Uani 1 1 d U
H18A H 0.5587 0.3340 0.4837 0.065 Uiso 1 1 calc R
H18B H 0.4249 0.4875 0.3932 0.065 Uiso 1 1 calc R
H18C H 0.4794 0.3340 0.3650 0.065 Uiso 1 1 calc R
Au Au 0.06946(3) 0.64834(3) 0.47564(2) 0.02858(11) Uani 1 1 d U
F1 F -0.3953(6) 0.7136(7) 0.8480(6) 0.0531(13) Uani 1 1 d .
F2 F -0.1747(6) 0.6901(7) 0.9132(5) 0.0535(13) Uani 1 1 d .
F3 F -0.1948(6) 0.9142(7) 0.7359(6) 0.0551(13) Uani 1 1 d .
F4 F -0.4147(6) 0.9375(7) 0.6705(5) 0.0517(13) Uani 1 1 d .
F5 F -0.2188(5) 0.7146(6) 0.7096(5) 0.0452(11) Uani 1 1 d .
F6 F -0.3720(6) 0.9137(6) 0.8748(5) 0.0477(12) Uani 1 1 d .
N1 N -0.1923(7) 0.9324(7) 0.2970(6) 0.0317(12) Uani 1 1 d .
N3 N -0.0757(7) 0.7800(7) 0.2045(6) 0.0318(12) Uani 1 1 d .
N11 N 0.2437(7) 0.4992(7) 0.7436(6) 0.0316(12) Uani 1 1 d .
N13 N 0.3367(7) 0.3660(7) 0.6312(6) 0.0318(12) Uani 1 1 d .
P P -0.2947(2) 0.8150(2) 0.79164(18) 0.0318(4) Uani 1 1 d .

loop_
_atom_site_aniso_label
_atom_site_aniso_U_11
_atom_site_aniso_U_22
_atom_site_aniso_U_33
_atom_site_aniso_U_23
_atom_site_aniso_U_13
_atom_site_aniso_U_12
C2 0.038(3) 0.027(3) 0.032(3) -0.016(2) 0.0042(18) -0.013(2)
C4 0.038(4) 0.036(4) 0.042(4) -0.020(3) -0.003(3) -0.014(3)
C5 0.034(4) 0.039(4) 0.042(4) -0.021(3) -0.002(3) -0.015(3)
C6 0.038(4) 0.030(3) 0.034(3) -0.020(3) 0.005(3) -0.008(3)
C7 0.039(4) 0.032(3) 0.035(3) -0.021(3) 0.002(3) -0.013(3)
C8 0.041(4) 0.032(3) 0.036(3) -0.019(3) -0.001(3) -0.014(3)
C9 0.037(4) 0.035(4) 0.043(4) -0.025(3) 0.003(3) -0.008(3)
C10 0.046(5) 0.052(5) 0.051(5) -0.030(4) 0.014(4) -0.015(4)
C12 0.028(3) 0.025(3) 0.044(4) -0.021(3) 0.008(3) -0.011(3)
C14 0.034(4) 0.027(3) 0.043(4) -0.014(3) 0.000(3) -0.008(3)
C15 0.038(4) 0.036(4) 0.039(4) -0.016(3) 0.001(3) -0.014(3)
C16 0.028(3) 0.034(3) 0.040(3) -0.022(3) 0.005(3) -0.009(3)
C17 0.038(4) 0.032(3) 0.042(4) -0.024(3) 0.007(3) -0.014(3)
C18 0.065(5) 0.064(5) 0.063(5) -0.045(4) 0.026(4) -0.039(4)
Au 0.02819(16) 0.02702(16) 0.03432(16) -0.01844(11) 0.00151(10) -0.00778(11)
F1 0.056(3) 0.058(3) 0.064(3) -0.036(3) 0.022(3) -0.031(3)
F2 0.045(3) 0.053(3) 0.042(2) -0.021(2) -0.009(2) 0.006(2)
F3 0.051(3) 0.056(3) 0.070(3) -0.030(3) 0.012(3) -0.028(3)
F4 0.035(3) 0.056(3) 0.047(3) -0.023(2) -0.008(2) 0.004(2)
F5 0.039(2) 0.049(3) 0.052(3) -0.035(2) 0.007(2) -0.006(2)
F6 0.044(3) 0.050(3) 0.055(3) -0.039(2) 0.005(2) -0.005(2)
N1 0.031(3) 0.028(3) 0.039(3) -0.020(2) 0.005(2) -0.006(2)
N3 0.033(3) 0.032(3) 0.036(3) -0.020(2) 0.000(2) -0.010(2)
N11 0.032(3) 0.030(3) 0.034(3) -0.016(2) 0.000(2) -0.009(2)
N13 0.031(3) 0.027(3) 0.042(3) -0.022(2) 0.004(2) -0.008(2)
P 0.0281(8) 0.0314(8) 0.0368(8) -0.0199(7) -0.0001(7) -0.0053(7)

loop_
_atom_type_symbol
_atom_type_description
_atom_type_scat_dispersion_real
_atom_type_scat_dispersion_imag
_atom_type_scat_source
C C 0.0033 0.0016 'International Tables Vol C Tables 4.2.6.8 and 6.1.1.4'
H H 0.0000 0.0000 'International Tables Vol C Tables 4.2.6.8 and 6.1.1.4'
Au Au -2.0133 8.8022 'International Tables Vol C Tables 4.2.6.8 and 6.1.1.4'
F F 0.0171 0.0103 'International Tables Vol C Tables 4.2.6.8 and 6.1.1.4'
N N 0.0061 0.0033 'International Tables Vol C Tables 4.2.6.8 and 6.1.1.4'
P P 0.1023 0.0942 'International Tables Vol C Tables 4.2.6.8 and 6.1.1.4'

loop_
_geom_angle_atom_site_label_1
_geom_angle_atom_site_label_2
_geom_angle_atom_site_label_3
_geom_angle
_geom_angle_site_symmetry_1
_geom_angle_site_symmetry_3
N3 C2 N1 108.0(6) . .
N3 C2 Au 123.5(5) . .
N1 C2 Au 128.5(5) . .
C5 C4 N3 106.9(7) . .
C5 C4 H4A 126.5 . .
N3 C4 H4A 126.5 . .
C4 C5 N1 106.5(7) . .
C4 C5 H5A 126.8 . .
N1 C5 H5A 126.8 . .
N1 C6 C7 111.6(6) . .
N1 C6 H6A 109.3 . .
C7 C6 H6A 109.3 . .
N1 C6 H6B 109.3 . .
C7 C6 H6B 109.3 . .
H6A C6 H6B 108.0 . .
C8 C7 C6 114.5(6) . .
C8 C7 H7A 108.6 . .
C6 C7 H7A 108.6 . .
C8 C7 H7B 108.6 . .
C6 C7 H7B 108.6 . .
H7A C7 H7B 107.6 . .
C16 C8 C7 113.6(6) 2_576 .
C16 C8 H8A 108.8 2_576 .
C7 C8 H8A 108.8 . .
C16 C8 H8B 108.8 2_576 .
C7 C8 H8B 108.8 . .
H8A C8 H8B 107.7 . .
N3 C9 C10 110.6(7) . .
N3 C9 H9A 109.5 . .
C10 C9 H9A 109.5 . .
N3 C9 H9B 109.5 . .
C10 C9 H9B 109.5 . .
H9A C9 H9B 108.1 . .
C9 C10 H10C 109.5 . .
C9 C10 H10B 109.5 . .
H10C C10 H10B 109.5 . .
C9 C10 H10A 109.5 . .
H10C C10 H10A 109.5 . .
H10B C10 H10A 109.5 . .
N11 C12 N13 106.8(7) . .
N11 C12 Au 128.6(5) . .
N13 C12 Au 124.6(5) . .
C15 C14 N13 106.6(7) . .
C15 C14 H14A 126.7 . .
N13 C14 H14A 126.7 . .
C14 C15 N11 106.9(7) . .
C14 C15 H15A 126.5 . .
N11 C15 H15A 126.5 . .
N11 C16 C8 113.4(6) . 2_576
N11 C16 H16A 108.9 . .
C8 C16 H16A 108.9 2_576 .
N11 C16 H16B 108.9 . .
C8 C16 H16B 108.9 2_576 .
H16A C16 H16B 107.7 . .
N13 C17 C18 112.1(6) . .
N13 C17 H17A 109.2 . .
C18 C17 H17A 109.2 . .
N13 C17 H17B 109.2 . .
C18 C17 H17B 109.2 . .
H17A C17 H17B 107.9 . .
C17 C18 H18A 109.5 . .
C17 C18 H18B 109.5 . .
H18A C18 H18B 109.5 . .
C17 C18 H18C 109.5 . .
H18A C18 H18C 109.5 . .
H18B C18 H18C 109.5 . .
C12 Au C2 176.5(2) . .
C2 N1 C5 109.1(6) . .
C2 N1 C6 126.1(6) . .
C5 N1 C6 124.7(6) . .
C2 N3 C4 109.4(6) . .
C2 N3 C9 126.3(7) . .
C4 N3 C9 124.3(6) . .
C12 N11 C15 109.8(6) . .
C12 N11 C16 126.2(6) . .
C15 N11 C16 124.0(6) . .
C12 N13 C14 109.9(6) . .
C12 N13 C17 125.2(7) . .
C14 N13 C17 124.9(6) . .
F3 P F4 90.1(3) . .
F3 P F5 89.9(3) . .
F4 P F5 89.8(3) . .
F3 P F6 91.0(3) . .
F4 P F6 90.3(3) . .
F5 P F6 179.1(3) . .
F3 P F2 90.5(3) . .
F4 P F2 179.2(4) . .
F5 P F2 89.7(3) . .
F6 P F2 90.2(3) . .
F3 P F1 179.6(3) . .
F4 P F1 90.1(3) . .
F5 P F1 89.7(3) . .
F6 P F1 89.4(3) . .
F2 P F1 89.3(3) . .

loop_
_geom_bond_atom_site_label_1
_geom_bond_atom_site_label_2
_geom_bond_distance
_geom_bond_site_symmetry_2
C2 N3 1.324(9) .
C2 N1 1.337(9) .
C2 Au 2.061(8) .
C4 C5 1.354(11) .
C4 N3 1.387(10) .
C4 H4A 0.9500 .
C5 N1 1.390(10) .
C5 H5A 0.9500 .
C6 N1 1.471(9) .
C6 C7 1.531(10) .
C6 H6A 0.9900 .
C6 H6B 0.9900 .
C7 C8 1.526(10) .
C7 H7A 0.9900 .
C7 H7B 0.9900 .
C8 C16 1.524(10) 2_576
C8 H8A 0.9900 .
C8 H8B 0.9900 .
C9 N3 1.473(9) .
C9 C10 1.514(12) .
C9 H9A 0.9900 .
C9 H9B 0.9900 .
C10 H10C 0.9800 .
C10 H10B 0.9800 .
C10 H10A 0.9800 .
C12 N11 1.331(10) .
C12 N13 1.339(9) .
C12 Au 2.057(8) .
C14 C15 1.347(11) .
C14 N13 1.379(10) .
C14 H14A 0.9500 .
C15 N11 1.382(10) .
C15 H15A 0.9500 .
C16 N11 1.478(9) .
C16 C8 1.524(10) 2_576
C16 H16A 0.9900 .
C16 H16B 0.9900 .
C17 N13 1.481(9) .
C17 C18 1.506(11) .
C17 H17A 0.9900 .
C17 H17B 0.9900 .
C18 H18A 0.9800 .
C18 H18B 0.9800 .
C18 H18C 0.9800 .
F1 P 1.610(6) .
F2 P 1.603(5) .
F3 P 1.588(6) .
F4 P 1.597(5) .
F5 P 1.602(5) .
F6 P 1.602(5) .

loop_
_geom_torsion_atom_site_label_1
_geom_torsion_atom_site_label_2
_geom_torsion_atom_site_label_3
_geom_torsion_atom_site_label_4
_geom_torsion
_geom_torsion_site_symmetry_1
_geom_torsion_site_symmetry_4
N3 C4 C5 N1 0.8(9) . .
N1 C6 C7 C8 55.9(9) . .
C6 C7 C8 C16 172.5(6) . 2_576
N13 C14 C15 N11 -0.1(9) . .
N11 C12 Au C2 147(4) . .
N13 C12 Au C2 -31(4) . .
N3 C2 Au C12 32(4) . .
N1 C2 Au C12 -149(4) . .
N3 C2 N1 C5 1.4(8) . .
Au C2 N1 C5 -178.1(5) . .
N3 C2 N1 C6 -176.7(7) . .
Au C2 N1 C6 3.8(11) . .
C4 C5 N1 C2 -1.4(9) . .
C4 C5 N1 C6 176.8(7) . .
C7 C6 N1 C2 91.8(9) . .
C7 C6 N1 C5 -86.1(9) . .
N1 C2 N3 C4 -0.9(8) . .
Au C2 N3 C4 178.7(5) . .
N1 C2 N3 C9 177.2(7) . .
Au C2 N3 C9 -3.2(10) . .
C5 C4 N3 C2 0.0(9) . .
C5 C4 N3 C9 -178.1(7) . .
C10 C9 N3 C2 -80.7(10) . .
C10 C9 N3 C4 97.2(9) . .
N13 C12 N11 C15 1.7(8) . .
Au C12 N11 C15 -176.6(5) . .
N13 C12 N11 C16 -177.4(6) . .
Au C12 N11 C16 4.3(11) . .
C14 C15 N11 C12 -1.0(9) . .
C14 C15 N11 C16 178.1(7) . .
C8 C16 N11 C12 -100.3(8) 2_576 .
C8 C16 N11 C15 80.7(9) 2_576 .
N11 C12 N13 C14 -1.8(8) . .
Au C12 N13 C14 176.6(5) . .
N11 C12 N13 C17 -180.0(6) . .
Au C12 N13 C17 -1.6(10) . .
C15 C14 N13 C12 1.2(9) . .
C15 C14 N13 C17 179.4(7) . .
C18 C17 N13 C12 95.0(10) . .
C18 C17 N13 C14 -83.0(10) . .
